data_4311908
loop_
_publ_author_name
'Eric Burkholder'
'Vladimir Golub'
'Charles J. O'Connor'
'Jon Zubieta'

_publ_contact_author_address
;Department of Chemistry 
111 College Place
Syracuse University
Syracuse NY 13244    
;
_publ_contact_author_email jazubiet@syr.edu
_publ_contact_author_fax '(315) 443-4070'
_publ_contact_author_name 'Jon Zubieta'
_publ_contact_author_phone '(315) 443-2547'
_publ_section_title
;
 Solid-State Coordination Chemistry of the
 Oxomolybdate-Organodiphosphonate/Nickel-Organoimine System: Structural
 Influences of the Secondary Metal Coordination Cation and Diphosphonate
 Tether Lengths
;
_journal_name_full 'Inorganic Chemistry'
_journal_page_first 7014
_journal_page_last 7029
_journal_paper_doi 10.1021/ic049201k
_journal_volume 43
_journal_year 2004
_chemical_formula_sum 'C13 H12 Mo3 N3 Ni O15 P2'
_chemical_formula_weight 858.73
_space_group_IT_number 2
_symmetry_cell_setting triclinic
_symmetry_Int_Tables_number 2
_symmetry_space_group_name_Hall '-P 1'
_symmetry_space_group_name_H-M 'P -1'
_atom_sites_solution_hydrogens difmap
_atom_sites_solution_primary direct
_atom_sites_solution_secondary difmap
_audit_creation_method SHELXL-97
_cell_angle_alpha 70.1350(10)
_cell_angle_beta 75.4600(10)
_cell_angle_gamma 70.8870(10)
_cell_formula_units_Z 2
_cell_length_a 9.6676(5)
_cell_length_b 11.0988(5)
_cell_length_c 11.5999(6)
_cell_measurement_reflns_used 7126
_cell_measurement_temperature 91(2)
_cell_measurement_theta_max 31.51
_cell_measurement_theta_min 1.89
_cell_volume 1092.29(9)
_computing_cell_refinement 'Bruker SMART'
_computing_data_collection 'Bruker SMART'
_computing_data_reduction 'Bruker SAINT'
_computing_molecular_graphics 'Bruker SHELXTL and CrystalMaker'
_computing_publication_material 'Bruker SHELXTL'
_computing_structure_refinement 'SHELXL-97 (Sheldrick, 1997)'
_computing_structure_solution 'SHELXS-97 (Sheldrick, 1990)'
_diffrn_ambient_temperature 90(2)
_diffrn_detector_area_resol_mean 512
_diffrn_measured_fraction_theta_full 0.980
_diffrn_measured_fraction_theta_max 0.980
_diffrn_measurement_device_type 'APEX CCD detector'
_diffrn_measurement_method 'Phi and omega scans'
_diffrn_radiation_monochromator graphite
_diffrn_radiation_probe x-ray
_diffrn_radiation_type MoK\a
_diffrn_radiation_wavelength 0.71073
_diffrn_reflns_av_R_equivalents 0.0205
_diffrn_reflns_av_sigmaI/netI 0.0323
_diffrn_reflns_limit_h_max 14
_diffrn_reflns_limit_h_min -14
_diffrn_reflns_limit_k_max 16
_diffrn_reflns_limit_k_min -16
_diffrn_reflns_limit_l_max 17
_diffrn_reflns_limit_l_min -17
_diffrn_reflns_number 14236
_diffrn_reflns_theta_full 31.51
_diffrn_reflns_theta_max 31.51
_diffrn_reflns_theta_min 1.89
_diffrn_source 'fine-focus sealed tube'
_diffrn_standards_decay_% 0.001
_exptl_absorpt_coefficient_mu 2.764
_exptl_absorpt_correction_type multi-scan
_exptl_absorpt_process_details 'SADABS SHELXL-97 (Sheldrick, 1997)'
_exptl_crystal_colour orange
_exptl_crystal_density_diffrn 2.611
_exptl_crystal_density_method 'not measured'
_exptl_crystal_description block
_exptl_crystal_F_000 830
_exptl_crystal_size_max 0.25
_exptl_crystal_size_mid 0.15
_exptl_crystal_size_min 0.10
_refine_diff_density_max 0.766
_refine_diff_density_min -0.944
_refine_diff_density_rms 0.130
_refine_ls_extinction_method none
_refine_ls_goodness_of_fit_ref 1.037
_refine_ls_hydrogen_treatment refall
_refine_ls_matrix_type full
_refine_ls_number_parameters 382
_refine_ls_number_reflns 7126
_refine_ls_number_restraints 0
_refine_ls_restrained_S_all 1.037
_refine_ls_R_factor_all 0.0269
_refine_ls_R_factor_gt 0.0236
_refine_ls_shift/su_max 0.001
_refine_ls_shift/su_mean 0.000
_refine_ls_structure_factor_coef Fsqd
_refine_ls_weighting_details 'calc w=1/[\s^2^(Fo^2^)+(0.0243P)^2^+1.1561P] where P=(Fo^2^+2Fc^2^)/3'
_refine_ls_weighting_scheme calc
_refine_ls_wR_factor_gt 0.0563
_refine_ls_wR_factor_ref 0.0580
_reflns_number_gt 6575
_reflns_number_total 7126
_reflns_threshold_expression >2sigma(I)
_cod_data_source_file ic049201ksi20040618_041046.cif
_cod_data_source_block compound1
_cod_database_code 4311908

loop_
_symmetry_equiv_pos_as_xyz
'x, y, z'
'-x, -y, -z'

loop_
_atom_site_label
_atom_site_type_symbol
_atom_site_fract_x
_atom_site_fract_y
_atom_site_fract_z
_atom_site_U_iso_or_equiv
_atom_site_adp_type
_atom_site_occupancy
_atom_site_symmetry_multiplicity
_atom_site_calc_flag
_atom_site_refinement_flags
_atom_site_disorder_assembly
_atom_site_disorder_group
Mo1 Mo 0.805081(19) 0.156483(17) 0.717249(16) 0.00619(4) Uani 1 1 d . . .
Mo2 Mo 0.502827(19) 0.402260(17) 0.763464(16) 0.00592(4) Uani 1 1 d . . .
Mo3 Mo 0.941944(18) 0.755522(16) 0.522214(15) 0.00500(4) Uani 1 1 d . . .
Ni1 Ni 0.70189(3) -0.15242(3) 0.79525(2) 0.00555(5) Uani 1 1 d . . .
P1 P 0.81338(6) 0.49087(5) 0.60749(5) 0.00506(9) Uani 1 1 d . . .
P2 P 0.70552(6) 0.40344(5) 0.45096(5) 0.00536(9) Uani 1 1 d . . .
O1 O 0.68047(16) 0.50808(15) 0.70954(13) 0.0068(3) Uani 1 1 d . . .
O2 O 0.92171(16) 0.56752(14) 0.60309(13) 0.0067(3) Uani 1 1 d . . .
O3 O 0.85465(16) 0.33217(15) 0.39169(14) 0.0072(3) Uani 1 1 d . . .
O4 O 0.58279(16) 0.44259(15) 0.37180(14) 0.0074(3) Uani 1 1 d . . .
O5 O 0.65174(16) 0.32155(14) 0.58233(13) 0.0070(3) Uani 1 1 d . . .
O6 O 0.71334(17) 0.04382(15) 0.72636(14) 0.0085(3) Uani 1 1 d . . .
O7 O 0.91953(17) 0.07491(16) 0.82493(14) 0.0106(3) Uani 1 1 d . . .
O8 O 0.66571(16) 0.26081(15) 0.81803(13) 0.0074(3) Uani 1 1 d . . .
O9 O 0.38990(17) 0.31124(16) 0.76812(15) 0.0113(3) Uani 1 1 d . . .
O10 O 0.42983(18) 0.45978(16) 0.89074(14) 0.0115(3) Uani 1 1 d . . .
O11 O 1.09858(16) 0.65743(14) 0.37335(13) 0.0066(3) Uani 1 1 d . . .
O12 O 1.05115(17) 0.87548(15) 0.42663(14) 0.0083(3) Uani 1 1 d . . .
O13 O 0.84840(17) 0.81402(15) 0.64781(14) 0.0082(3) Uani 1 1 d . . .
O14 O 0.80681(17) 0.79793(15) 0.43476(14) 0.0089(3) Uani 1 1 d . . .
O90 O 0.69065(19) -0.34882(16) 0.85909(16) 0.0108(3) Uani 1 1 d . . .
N1 N 0.85237(19) -0.20158(17) 0.90909(16) 0.0072(3) Uani 1 1 d . . .
N2 N 0.57174(19) -0.08793(17) 0.93791(16) 0.0066(3) Uani 1 1 d . . .
N3 N 0.50108(19) -0.09497(18) 0.73745(16) 0.0077(3) Uani 1 1 d . . .
C1 C 0.7375(2) 0.5476(2) 0.46634(19) 0.0065(3) Uani 1 1 d . . .
C2 C 0.9873(2) -0.2857(2) 0.8964(2) 0.0099(4) Uani 1 1 d . . .
C3 C 1.0751(2) -0.3362(2) 0.9888(2) 0.0127(4) Uani 1 1 d . . .
C4 C 1.0191(3) -0.3003(2) 1.0980(2) 0.0124(4) Uani 1 1 d . . .
C5 C 0.8784(2) -0.2140(2) 1.1127(2) 0.0089(4) Uani 1 1 d . . .
C6 C 0.7982(2) -0.1637(2) 1.01487(19) 0.0068(3) Uani 1 1 d . . .
C7 C 0.6444(2) -0.0741(2) 1.01513(18) 0.0070(3) Uani 1 1 d . . .
C8 C 0.4322(2) -0.0203(2) 0.91904(18) 0.0067(3) Uani 1 1 d . . .
C9 C 0.3868(2) -0.0561(2) 0.82353(19) 0.0072(3) Uani 1 1 d . . .
C10 C 0.2441(2) -0.0585(2) 0.8237(2) 0.0094(4) Uani 1 1 d . . .
C11 C 0.2177(2) -0.0909(2) 0.7267(2) 0.0105(4) Uani 1 1 d . . .
C12 C 0.3324(2) -0.1206(2) 0.6340(2) 0.0101(4) Uani 1 1 d . . .
C13 C 0.4744(2) -0.1248(2) 0.6439(2) 0.0102(4) Uani 1 1 d . . .
H1A H 0.654(3) 0.607(3) 0.479(3) 0.014(7) Uiso 1 1 d . . .
H1B H 0.799(3) 0.573(3) 0.407(3) 0.015(7) Uiso 1 1 d . . .
H2 H 1.020(3) -0.307(3) 0.827(3) 0.005(6) Uiso 1 1 d . . .
H3 H 1.169(3) -0.389(3) 0.977(3) 0.007(6) Uiso 1 1 d . . .
H4 H 1.075(4) -0.336(3) 1.159(3) 0.029(9) Uiso 1 1 d . . .
H5 H 0.840(3) -0.194(3) 1.186(3) 0.010(7) Uiso 1 1 d . . .
H10 H 0.172(3) -0.040(3) 0.885(3) 0.014(7) Uiso 1 1 d . . .
H11 H 0.119(3) -0.091(3) 0.723(2) 0.006(6) Uiso 1 1 d . . .
H12 H 0.318(3) -0.140(3) 0.568(3) 0.011(7) Uiso 1 1 d . . .
H13 H 0.563(3) -0.153(3) 0.586(3) 0.018(8) Uiso 1 1 d . . .
H90A H 0.685(4) -0.389(3) 0.821(3) 0.021(9) Uiso 1 1 d . . .
H90B H 0.653(3) -0.378(3) 0.929(3) 0.017(8) Uiso 1 1 d . . .

loop_
_atom_site_aniso_label
_atom_site_aniso_U_11
_atom_site_aniso_U_22
_atom_site_aniso_U_33
_atom_site_aniso_U_23
_atom_site_aniso_U_13
_atom_site_aniso_U_12
Mo1 0.00622(8) 0.00559(8) 0.00624(8) -0.00134(6) -0.00045(6) -0.00163(6)
Mo2 0.00542(8) 0.00674(8) 0.00495(7) -0.00061(6) -0.00066(5) -0.00200(6)
Mo3 0.00478(7) 0.00493(7) 0.00511(7) -0.00182(6) -0.00018(5) -0.00108(6)
Ni1 0.00548(11) 0.00599(11) 0.00515(11) -0.00225(9) -0.00027(9) -0.00120(9)
P1 0.0052(2) 0.0053(2) 0.0050(2) -0.00143(17) -0.00073(16) -0.00187(17)
P2 0.0050(2) 0.0057(2) 0.0052(2) -0.00132(17) -0.00087(16) -0.00143(17)
O1 0.0062(6) 0.0086(7) 0.0064(6) -0.0034(5) 0.0003(5) -0.0028(5)
O2 0.0081(6) 0.0064(6) 0.0064(6) -0.0012(5) -0.0017(5) -0.0033(5)
O3 0.0065(6) 0.0084(7) 0.0070(6) -0.0034(5) -0.0007(5) -0.0013(5)
O4 0.0069(6) 0.0078(6) 0.0079(7) -0.0019(5) -0.0025(5) -0.0017(5)
O5 0.0080(6) 0.0065(6) 0.0059(6) -0.0004(5) -0.0011(5) -0.0025(5)
O6 0.0095(7) 0.0072(6) 0.0092(7) -0.0020(5) -0.0006(5) -0.0035(5)
O7 0.0091(7) 0.0111(7) 0.0108(7) -0.0022(6) -0.0024(5) -0.0019(6)
O8 0.0074(6) 0.0083(7) 0.0062(6) -0.0028(5) -0.0001(5) -0.0014(5)
O9 0.0104(7) 0.0118(7) 0.0114(7) 0.0001(6) -0.0023(6) -0.0058(6)
O10 0.0114(7) 0.0123(7) 0.0085(7) -0.0026(6) -0.0007(5) -0.0010(6)
O11 0.0075(6) 0.0053(6) 0.0064(6) -0.0016(5) -0.0008(5) -0.0013(5)
O12 0.0092(7) 0.0074(6) 0.0082(7) -0.0026(5) 0.0009(5) -0.0033(5)
O13 0.0093(7) 0.0083(7) 0.0065(6) -0.0034(5) 0.0010(5) -0.0021(5)
O14 0.0085(7) 0.0084(7) 0.0096(7) -0.0021(5) -0.0027(5) -0.0017(5)
O90 0.0173(8) 0.0091(7) 0.0076(7) -0.0033(6) 0.0006(6) -0.0066(6)
N1 0.0075(8) 0.0060(7) 0.0077(8) -0.0013(6) -0.0012(6) -0.0019(6)
N2 0.0064(7) 0.0073(7) 0.0060(7) -0.0015(6) -0.0003(6) -0.0027(6)
N3 0.0075(8) 0.0084(8) 0.0079(8) -0.0034(6) -0.0009(6) -0.0023(6)
C1 0.0063(8) 0.0067(8) 0.0064(8) -0.0017(7) -0.0013(6) -0.0016(7)
C2 0.0090(9) 0.0103(9) 0.0098(9) -0.0048(7) -0.0007(7) -0.0002(7)
C3 0.0083(9) 0.0137(10) 0.0159(10) -0.0067(8) -0.0045(8) 0.0021(8)
C4 0.0127(10) 0.0128(10) 0.0113(10) -0.0021(8) -0.0063(8) -0.0010(8)
C5 0.0095(9) 0.0101(9) 0.0069(9) -0.0022(7) -0.0021(7) -0.0020(7)
C6 0.0064(8) 0.0066(8) 0.0065(8) -0.0011(7) -0.0009(6) -0.0016(7)
C7 0.0084(9) 0.0073(8) 0.0060(8) -0.0014(7) -0.0014(7) -0.0032(7)
C8 0.0071(8) 0.0073(8) 0.0053(8) -0.0005(7) -0.0004(6) -0.0032(7)
C9 0.0077(9) 0.0075(8) 0.0076(8) -0.0033(7) -0.0009(7) -0.0025(7)
C10 0.0076(9) 0.0099(9) 0.0100(9) -0.0027(7) -0.0019(7) -0.0009(7)
C11 0.0101(9) 0.0093(9) 0.0138(10) -0.0028(8) -0.0052(7) -0.0027(7)
C12 0.0114(9) 0.0090(9) 0.0122(10) -0.0036(7) -0.0049(7) -0.0027(7)
C13 0.0109(9) 0.0111(9) 0.0095(9) -0.0048(7) -0.0009(7) -0.0028(8)

loop_
_atom_type_symbol
_atom_type_description
_atom_type_scat_dispersion_real
_atom_type_scat_dispersion_imag
_atom_type_scat_source
C C 0.0033 0.0016 'International Tables Vol C Tables 4.2.6.8 and 6.1.1.4'
H H 0.0000 0.0000 'International Tables Vol C Tables 4.2.6.8 and 6.1.1.4'
N N 0.0061 0.0033 'International Tables Vol C Tables 4.2.6.8 and 6.1.1.4'
O O 0.0106 0.0060 'International Tables Vol C Tables 4.2.6.8 and 6.1.1.4'
P P 0.1023 0.0942 'International Tables Vol C Tables 4.2.6.8 and 6.1.1.4'
Ni Ni 0.3393 1.1124 'International Tables Vol C Tables 4.2.6.8 and 6.1.1.4'
Mo Mo -1.6832 0.6857 'International Tables Vol C Tables 4.2.6.8 and 6.1.1.4'

loop_
_geom_angle_atom_site_label_1
_geom_angle_atom_site_label_2
_geom_angle_atom_site_label_3
_geom_angle
_geom_angle_site_symmetry_1
_geom_angle_site_symmetry_3
_geom_angle_publ_flag
O7 Mo1 O6 104.30(7) . . ?
O7 Mo1 O8 94.01(7) . . ?
O6 Mo1 O8 101.73(7) . . ?
O7 Mo1 O12 97.54(7) . 2_766 ?
O6 Mo1 O12 95.63(7) . 2_766 ?
O8 Mo1 O12 156.08(6) . 2_766 ?
O7 Mo1 O5 163.49(7) . . ?
O6 Mo1 O5 90.38(6) . . ?
O8 Mo1 O5 75.34(6) . . ?
O12 Mo1 O5 88.32(6) 2_766 . ?
O7 Mo1 O11 96.91(6) . 2_766 ?
O6 Mo1 O11 157.10(6) . 2_766 ?
O8 Mo1 O11 85.06(6) . 2_766 ?
O12 Mo1 O11 72.83(6) 2_766 2_766 ?
O5 Mo1 O11 70.00(5) . 2_766 ?
O9 Mo2 O10 104.00(8) . . ?
O9 Mo2 O8 98.23(7) . . ?
O10 Mo2 O8 101.96(7) . . ?
O9 Mo2 O4 94.63(7) . 2_666 ?
O10 Mo2 O4 102.01(7) . 2_666 ?
O8 Mo2 O4 149.07(6) . 2_666 ?
O9 Mo2 O1 164.52(7) . . ?
O10 Mo2 O1 91.46(7) . . ?
O8 Mo2 O1 79.07(6) . . ?
O4 Mo2 O1 81.07(6) 2_666 . ?
O9 Mo2 O5 85.05(7) . . ?
O10 Mo2 O5 169.85(6) . . ?
O8 Mo2 O5 71.78(6) . . ?
O4 Mo2 O5 81.51(5) 2_666 . ?
O1 Mo2 O5 79.61(5) . . ?
O14 Mo3 O13 102.76(7) . . ?
O14 Mo3 O12 100.51(7) . . ?
O13 Mo3 O12 104.94(7) . . ?
O14 Mo3 O2 93.39(7) . . ?
O13 Mo3 O2 95.68(7) . . ?
O12 Mo3 O2 151.74(6) . . ?
O14 Mo3 O3 166.33(7) . 2_766 ?
O13 Mo3 O3 90.27(6) . 2_766 ?
O12 Mo3 O3 79.76(6) . 2_766 ?
O2 Mo3 O3 81.05(6) . 2_766 ?
O14 Mo3 O11 86.50(6) . . ?
O13 Mo3 O11 170.46(6) . . ?
O12 Mo3 O11 75.18(6) . . ?
O2 Mo3 O11 81.30(6) . . ?
O3 Mo3 O11 80.33(5) 2_766 . ?
O13 Ni1 N2 168.34(7) 1_545 . ?
O13 Ni1 N1 96.14(7) 1_545 . ?
N2 Ni1 N1 79.61(7) . . ?
O13 Ni1 N3 104.25(7) 1_545 . ?
N2 Ni1 N3 80.53(7) . . ?
N1 Ni1 N3 159.60(7) . . ?
O13 Ni1 O6 87.05(6) 1_545 . ?
N2 Ni1 O6 82.34(7) . . ?
N1 Ni1 O6 92.64(7) . . ?
N3 Ni1 O6 89.33(7) . . ?
O13 Ni1 O90 91.71(6) 1_545 . ?
N2 Ni1 O90 98.98(7) . . ?
N1 Ni1 O90 88.51(7) . . ?
N3 Ni1 O90 89.97(7) . . ?
O6 Ni1 O90 178.38(6) . . ?
O1 P1 O2 111.87(8) . . ?
O1 P1 O11 111.47(8) . 2_766 ?
O2 P1 O11 107.28(8) . 2_766 ?
O1 P1 C1 105.48(9) . . ?
O2 P1 C1 112.31(9) . . ?
O11 P1 C1 108.44(9) 2_766 . ?
O3 P2 O4 112.43(8) . . ?
O3 P2 O5 113.33(8) . . ?
O4 P2 O5 107.67(8) . . ?
O3 P2 C1 104.40(9) . . ?
O4 P2 C1 111.37(9) . . ?
O5 P2 C1 107.57(9) . . ?
P1 O1 Mo2 125.25(8) . . ?
P1 O2 Mo3 136.10(9) . . ?
P2 O3 Mo3 125.15(8) . 2_766 ?
P2 O4 Mo2 137.53(9) . 2_666 ?
P2 O5 Mo1 125.25(8) . . ?
P2 O5 Mo2 128.60(8) . . ?
Mo1 O5 Mo2 88.06(5) . . ?
Mo1 O6 Ni1 146.68(9) . . ?
Mo2 O8 Mo1 124.56(8) . . ?
P1 O11 Mo3 127.31(8) 2_766 . ?
P1 O11 Mo1 126.95(8) 2_766 2_766 ?
Mo3 O11 Mo1 90.45(5) . 2_766 ?
Mo3 O12 Mo1 121.46(8) . 2_766 ?
Mo3 O13 Ni1 162.59(9) . 1_565 ?
C2 N1 C6 119.90(18) . . ?
C2 N1 Ni1 124.07(15) . . ?
C6 N1 Ni1 114.90(13) . . ?
C7 N2 C8 125.59(18) . . ?
C7 N2 Ni1 114.73(14) . . ?
C8 N2 Ni1 114.73(14) . . ?
C13 N3 C9 119.53(18) . . ?
C13 N3 Ni1 125.41(15) . . ?
C9 N3 Ni1 112.60(13) . . ?
P1 C1 P2 105.19(11) . . ?
N1 C2 C3 121.9(2) . . ?
C4 C3 C2 118.4(2) . . ?
C3 C4 C5 120.2(2) . . ?
C6 C5 C4 118.4(2) . . ?
N1 C6 C5 121.13(19) . . ?
N1 C6 C7 112.70(17) . . ?
C5 C6 C7 126.01(19) . . ?
N2 C7 C8 116.95(18) . 2_657 ?
N2 C7 C6 112.49(18) . . ?
C8 C7 C6 130.56(18) 2_657 . ?
N2 C8 C7 117.46(18) . 2_657 ?
N2 C8 C9 111.92(18) . . ?
C7 C8 C9 130.54(18) 2_657 . ?
N3 C9 C10 121.26(19) . . ?
N3 C9 C8 113.65(17) . . ?
C10 C9 C8 124.99(19) . . ?
C9 C10 C11 118.5(2) . . ?
C12 C11 C10 119.9(2) . . ?
C11 C12 C13 118.5(2) . . ?
N3 C13 C12 122.0(2) . . ?

loop_
_geom_bond_atom_site_label_1
_geom_bond_atom_site_label_2
_geom_bond_distance
_geom_bond_site_symmetry_2
_geom_bond_publ_flag
Mo1 O7 1.6951(15) . ?
Mo1 O6 1.7177(15) . ?
Mo1 O8 1.9053(15) . ?
Mo1 O12 1.9385(15) 2_766 ?
Mo1 O5 2.3326(14) . ?
Mo1 O11 2.3517(15) 2_766 ?
Mo2 O9 1.6944(16) . ?
Mo2 O10 1.7052(16) . ?
Mo2 O8 1.8845(15) . ?
Mo2 O4 1.9987(14) 2_666 ?
Mo2 O1 2.2366(15) . ?
Mo2 O5 2.4911(15) . ?
Mo3 O14 1.7017(15) . ?
Mo3 O13 1.7201(15) . ?
Mo3 O12 1.8563(15) . ?
Mo3 O2 2.0290(15) . ?
Mo3 O3 2.2099(14) 2_766 ?
Mo3 O11 2.3119(15) . ?
Ni1 O13 1.9852(15) 1_545 ?
Ni1 N2 2.0009(17) . ?
Ni1 N1 2.0281(17) . ?
Ni1 N3 2.0438(18) . ?
Ni1 O6 2.0797(15) . ?
Ni1 O90 2.0808(16) . ?
P1 O1 1.5225(16) . ?
P1 O2 1.5331(15) . ?
P1 O11 1.5531(15) 2_766 ?
P1 C1 1.793(2) . ?
P2 O3 1.5173(15) . ?
P2 O4 1.5421(15) . ?
P2 O5 1.5456(15) . ?
P2 C1 1.797(2) . ?
O3 Mo3 2.2099(14) 2_766 ?
O4 Mo2 1.9987(14) 2_666 ?
O11 P1 1.5531(15) 2_766 ?
O11 Mo1 2.3517(15) 2_766 ?
O12 Mo1 1.9385(15) 2_766 ?
O13 Ni1 1.9852(15) 1_565 ?
N1 C2 1.339(3) . ?
N1 C6 1.356(3) . ?
N2 C7 1.341(3) . ?
N2 C8 1.343(3) . ?
N3 C13 1.339(3) . ?
N3 C9 1.353(3) . ?
C2 C3 1.386(3) . ?
C3 C4 1.383(3) . ?
C4 C5 1.392(3) . ?
C5 C6 1.389(3) . ?
C6 C7 1.494(3) . ?
C7 C8 1.408(3) 2_657 ?
C8 C7 1.408(3) 2_657 ?
C8 C9 1.495(3) . ?
C9 C10 1.388(3) . ?
C10 C11 1.393(3) . ?
C11 C12 1.378(3) . ?
C12 C13 1.390(3) . ?
